data_7064096
loop_
_publ_author_name
'Mizuno, Shota'
'Suzuki, Haruka'
'Kato, Kunihiko'
'Kubota, Yasuhiro'
'Inuzuka, Toshiyasu'
'Ban, Takayuki'
'Funabiki, Kazumasa'

_publ_section_title
;
 Counteranion-controlled aggregation-induced emission in
 10H-pyrido[1,2-a]-5-indolium salts: structure--property relationships and
 anion--\p+ interactions
;
_journal_issue 45
_journal_name_full 'New Journal of Chemistry'
_journal_page_first 19479
_journal_page_last 19488
_journal_paper_doi 10.1039/D5NJ03620H
_journal_volume 49
_journal_year 2025
_chemical_formula_moiety 'C F3 O3 S, C14 H14 N'
_chemical_formula_sum 'C15 H14 F3 N O3 S'
_chemical_formula_weight 345.33
_space_group_crystal_system triclinic
_space_group_IT_number 1
_space_group_name_Hall 'P 1'
_space_group_name_H-M_alt 'P 1'
_atom_sites_solution_hydrogens geom
_audit_creation_date 2025-03-12
_audit_creation_method
;
Olex2 1.5
(compiled 2024.02.16 svn.r378c4104 for OlexSys, GUI svn.r6928)
;
_audit_update_record
;
2025-08-10 deposited with the CCDC.	2025-10-28 downloaded from the CCDC.
;
_cell_angle_alpha 101.963(3)
_cell_angle_beta 99.904(3)
_cell_angle_gamma 101.556(3)
_cell_formula_units_Z 2
_cell_length_a 6.8058(3)
_cell_length_b 10.8808(4)
_cell_length_c 11.4591(3)
_cell_measurement_reflns_used 3763
_cell_measurement_temperature 293(2)
_cell_measurement_theta_max 68.9970
_cell_measurement_theta_min 4.0320
_cell_volume 792.88(5)
_computing_cell_refinement 'CrysAlisPro 1.171.43.90 (Rigaku OD, 2023)'
_computing_data_collection 'CrysAlisPro system (CCD 42.73a 64-bit (release 27-10-2022))'
_computing_data_reduction 'CrysAlisPro 1.171.43.90 (Rigaku OD, 2023)'
_computing_molecular_graphics 'Olex2 1.5 (Dolomanov et al., 2009)'
_computing_publication_material 'Olex2 1.5 (Dolomanov et al., 2009)'
_computing_structure_refinement 'SHELXL 2019/3 (Sheldrick, 2015)'
_computing_structure_solution 'SHELXT 2018/2 (Sheldrick, 2018)'
_diffrn_ambient_temperature 293(2)
_diffrn_detector_area_resol_mean 10.0000
_diffrn_detector_type HyPix3000
_diffrn_measured_fraction_theta_full 0.988
_diffrn_measured_fraction_theta_max 0.979
_diffrn_measurement_details
;
List of Runs (angles in degrees, time in seconds):

  # Type    Start    End  Width  t~exp~   \w     \q     \k     \f   Frames
#--------------------------------------------------------------------------
  1  \w    -43.00  22.00   0.50    0.62    --  -42.24  44.00 -12.00  130
  2  \w    -50.00 -25.00   0.50    0.62    --  -42.24 -44.00-162.00   50
  3  \w   -106.00 -79.00   0.50    0.62    --  -42.24 -44.00-162.00   54
  4  \w     30.00  94.00   0.50    0.62    --   44.42  44.00 -12.00  128
  5  \w    127.00 153.00   0.50    2.47    --   99.28  44.00 -12.00   52
  6  \w     82.00 116.00   0.50    2.47    --   99.28  44.00 -12.00   68
  7  \w   -109.00 -77.00   0.50    0.62    --  -42.24-138.00 -90.00   64
  8  \w    -94.00 -65.00   0.50    0.62    --  -42.24-138.00   0.00   58
  9  \w    -19.00  22.00   0.50    0.62    --  -42.24  65.00  60.00   82
 10  \w    -33.00   1.00   0.50    0.62    --  -42.24 104.00 -30.00   68
 11  \w    -64.00 -29.00   0.50    0.62    --  -42.24  65.00  60.00   70
 12  \w    -58.00 -19.00   0.50    0.62    --  -42.24 -65.00 120.00   78
 13  \w    -69.00 -37.00   0.50    0.62    --  -42.24 104.00 -30.00   64
 14  \w   -104.00 -78.00   0.50    0.62    --  -42.24 -65.00 120.00   52
 15  \w     65.00 111.00   0.50    0.62    --   44.42 138.00-150.00   92
 16  \w    -31.00  21.00   0.50    0.62    --   44.42 -11.00 150.00  104
 17  \w     22.00  57.00   0.50    0.62    --   44.42 -54.00 150.00   70
 18  \w    -14.00  11.00   0.50    0.62    --   44.42 -44.00-162.00   50
 19  \w    -16.00  15.00   0.50    0.62    --   44.42 -54.00 150.00   62
 20  \w     42.00  93.00   0.50    0.62    --   44.42-138.00-150.00  102
 21  \w     17.00  43.00   0.50    0.62    --   44.42 -44.00-162.00   52
 22  \w   -164.00 -79.00   0.50    2.47    --  -97.09 -50.00-120.00  170
 23  \w    -83.00 -38.00   0.50    2.47    --  -97.09  68.00-150.00   90
 24  \w    -57.00 -31.00   0.50    2.47    --  -97.09  50.00-180.00   52
 25  \w   -137.00 -88.00   0.50    2.47    --  -97.09 -25.00 -30.00   98
 26  \w    -56.00 -31.00   0.50    2.47    --  -97.09  50.00 120.00   50
 27  \w    -57.00 -30.00   0.50    2.47    --  -97.09  50.00  90.00   54
 28  \w    -65.00 -35.00   0.50    2.47    --  -97.09  59.00  60.00   60
 29  \w    -79.00 -29.00   0.50    2.47    --  -97.09  68.00 -60.00  100
 30  \w    -57.00 -32.00   0.50    2.47    --  -97.09  50.00  30.00   50
 31  \w   -159.00 -82.00   0.50    2.47    --  -97.09 -42.00 150.00  154
 32  \w    -82.00 -31.00   0.50    2.47    --  -97.09  68.00  30.00  102
 33  \w    -57.00 -32.00   0.50    2.47    --  -97.09  50.00 -60.00   50
 34  \w    -57.00 -31.00   0.50    2.47    --  -97.09  50.00 -90.00   52
 35  \w   -164.00-138.00   0.50    2.47    --  -97.09 -44.00-162.00   52
 36  \w    -57.00 -30.00   0.50    2.47    --  -97.09  50.00   0.00   54
 37  \w   -109.00 -82.00   0.50    2.47    --  -97.09 117.00 -30.00   54
 38  \w   -120.00 -95.00   0.50    2.47    --  -97.09 -33.00 -90.00   50
 39  \w   -114.00 -88.00   0.50    2.47    --  -97.09 -33.00  30.00   52
 40  \w   -159.00-132.00   0.50    2.47    --  -97.09 -33.00  30.00   54
 41  \w   -162.00-125.00   0.50    2.47    --  -97.09 -33.00 -90.00   74
 42  \w    -60.00 -34.00   0.50    2.47    --  -97.09 117.00 -30.00   52
 43  \w   -118.00 -86.00   0.50    2.47    --  -97.09 -44.00-162.00   64
 44  \w     68.00 109.00   0.50    2.47    --   99.28-117.00-180.00   82
 45  \w     38.00  63.00   0.50    2.47    --   99.28-117.00-180.00   50
 46  \w     35.00 109.00   0.50    2.47    --   99.28-117.00-120.00  148
 47  \w     40.00  67.00   0.50    2.47    --   99.28 -59.00 120.00   54
 48  \w     43.00  81.00   0.50    2.47    --   99.28 -96.00-120.00   76
 49  \w     69.00  94.00   0.50    2.47    --   99.28 -77.00 120.00   50
 50  \w     76.00 122.00   0.50    2.47    --   99.28-144.00 150.00   92
 51  \w    140.00 166.00   0.50    2.47    --   99.28 144.00  30.00   52
 52  \w     32.00  66.00   0.50    2.47    --   99.28-144.00 150.00   68
 53  \w     70.00 112.00   0.50    2.47    --   99.28 144.00  30.00   84
 54  \w    116.00 165.00   0.50    2.47    --   99.28  59.00 -90.00   98
 55  \w     32.00  66.00   0.50    2.47    --   99.28 -59.00 -90.00   68
 56  \w     39.00  64.00   0.50    2.47    --   99.28 -59.00  30.00   50
 57  \w     43.00  68.00   0.50    2.47    --   99.28 -59.00 -60.00   50
 58  \w     44.00 107.00   0.50    2.47    --   99.28-144.00-180.00  126
 59  \w     85.00 110.00   0.50    2.47    --   99.28-117.00 -30.00   50
 60  \w    142.00 167.00   0.50    2.47    --   99.28  33.00-150.00   50
 61  \w     50.00 129.00   0.50    2.47    --   99.28 -86.00 -60.00  158
;
_diffrn_measurement_device 'four-circle diffractometer'
_diffrn_measurement_device_type 'XtaLAB Synergy, Single source at home/near, HyPix3000'
_diffrn_measurement_method '\w scans'
_diffrn_radiation_type CuK\a
_diffrn_radiation_wavelength 1.54184
_diffrn_reflns_av_R_equivalents 0.0462
_diffrn_reflns_av_unetI/netI 0.0612
_diffrn_reflns_Laue_measured_fraction_full 0.988
_diffrn_reflns_Laue_measured_fraction_max 0.979
_diffrn_reflns_limit_h_max 8
_diffrn_reflns_limit_h_min -8
_diffrn_reflns_limit_k_max 13
_diffrn_reflns_limit_k_min -13
_diffrn_reflns_limit_l_max 9
_diffrn_reflns_limit_l_min -13
_diffrn_reflns_number 6836
_diffrn_reflns_point_group_measured_fraction_full 0.633
_diffrn_reflns_point_group_measured_fraction_max 0.625
_diffrn_reflns_theta_full 67.684
_diffrn_reflns_theta_max 69.624
_diffrn_reflns_theta_min 4.045
_exptl_absorpt_coefficient_mu 2.247
_exptl_absorpt_correction_T_max 1.00000
_exptl_absorpt_correction_T_min 0.86527
_exptl_absorpt_correction_type multi-scan
_exptl_absorpt_process_details
;
CrysAlisPro 1.171.43.90 (Rigaku Oxford Diffraction, 2023)
Empirical absorption correction using spherical harmonics,
implemented in SCALE3 ABSPACK scaling algorithm.
;
_exptl_crystal_colour 'clear yellow'
_exptl_crystal_colour_lustre clear
_exptl_crystal_colour_primary yellow
_exptl_crystal_density_diffrn 1.446
_exptl_crystal_description plate
_exptl_crystal_F_000 356
_refine_diff_density_max 0.649
_refine_diff_density_min -0.407
_refine_diff_density_rms 0.060
_refine_ls_abs_structure_details
;
 Classical Flack method preferred over Parsons because s.u. lower.
;
_refine_ls_abs_structure_Flack 0.08(5)
_refine_ls_extinction_method none
_refine_ls_goodness_of_fit_ref 1.091
_refine_ls_hydrogen_treatment constr
_refine_ls_matrix_type full
_refine_ls_number_parameters 382
_refine_ls_number_reflns 3724
_refine_ls_number_restraints 3
_refine_ls_restrained_S_all 1.090
_refine_ls_R_factor_all 0.0798
_refine_ls_R_factor_gt 0.0645
_refine_ls_shift/su_max 0.001
_refine_ls_shift/su_mean 0.000
_refine_ls_structure_factor_coef Fsqd
_refine_ls_weighting_details 'w=1/[\s^2^(Fo^2^)+(0.1337P)^2^+0.0818P] where P=(Fo^2^+2Fc^2^)/3'
_refine_ls_weighting_scheme calc
_refine_ls_wR_factor_gt 0.1879
_refine_ls_wR_factor_ref 0.2156
_reflns_Friedel_coverage 0.276
_reflns_Friedel_fraction_full 0.278
_reflns_Friedel_fraction_max 0.270
_reflns_number_gt 2811
_reflns_number_total 3724
_reflns_threshold_expression 'I > 2\s(I)'
_cod_data_source_file d5nj03620h2.cif
_cod_data_source_block 2b
_cod_depositor_comments 'Adding full bibliography for 7064095--7064099.cif.'
_cod_database_code 7064096
_shelx_shelxl_version_number 2019/3
_shelx_space_group_comment
;
The symmetry employed for this shelxl refinement is uniquely defined
by the following loop, which should always be used as a source of
symmetry information in preference to the above space-group names.
They are only intended as comments.
;
_olex2_refinement_description
;
1. Fixed Uiso
 At 1.2 times of:
  All C(H) groups
 At 1.5 times of:
  All C(H,H,H) groups
2.a Me refined with riding coordinates:
 C00H(H00A,H00B,H00C), C00V(H00D,H00E,H00F), C1(H1A,H1B,H1C), C2(H2A,H2B,H2C)
2.b Aromatic/amide H refined with riding coordinates:
 C003(H003), C00K(H00K), C00R(H00R), C00O(H00O), C016(H016), C00J(H00J),
 C00X(H00X), C00C(H00G), C00L(H00L), C017(H017), C00T(H00T), C014(H014), C3(H3),
  C4(H4), C5(H5), C6(H6)
2.c Fitted pentagon refined as free rotating group:
 N00A(C01A,C00N,C012,C00W)
2.d Fitted hexagon refined as free rotating group:
 N008(C00P,C00R,C00O,C016,C00J), C007(C00D,C00X,C00C,C00L,C017)
;
_olex2_submission_special_instructions 'No special instructions were received'
_oxdiff_exptl_absorpt_empirical_details
;
Empirical correction (ABSPACK) includes:
- Absorption correction using spherical harmonics
- Frame scaling
;

loop_
_space_group_symop_operation_xyz
'x, y, z'

loop_
_atom_site_label
_atom_site_type_symbol
_atom_site_fract_x
_atom_site_fract_y
_atom_site_fract_z
_atom_site_U_iso_or_equiv
_atom_site_adp_type
_atom_site_occupancy
_atom_site_site_symmetry_order
_atom_site_calc_flag
_atom_site_refinement_flags_posn
_atom_site_refinement_flags_adp
_atom_site_refinement_flags_occupancy
_atom_site_disorder_assembly
_atom_site_disorder_group
S001 S 0.2218(3) 0.65863(18) 0.28721(16) 0.0640(6) Uani 1 1 d . . . . .
S002 S 0.7676(3) 0.32994(18) 0.72672(16) 0.0643(6) Uani 1 1 d . . . . .
C003 C 0.7353(14) 0.3616(8) 0.3424(8) 0.072(3) Uani 1 1 d . . . . .
H003 H 0.719434 0.354506 0.419939 0.087 Uiso 1 1 calc R U . . .
C009 C 0.547(2) 0.1894(11) 0.7103(12) 0.078(3) Uani 1 1 d . . . . .
N00A N 0.8796(7) 0.3176(5) 0.1710(4) 0.0518(17) Uani 1 1 d G . . . .
C01A C 0.8657(9) 0.3003(6) 0.2891(4) 0.062(2) Uani 1 1 d G . . . .
C00N C 0.9995(11) 0.2216(6) 0.3202(4) 0.072(3) Uani 1 1 d G . . . .
C012 C 1.0961(10) 0.1903(6) 0.2214(5) 0.069(3) Uani 1 1 d G . . . .
C00W C 1.0219(8) 0.2496(5) 0.1292(4) 0.0533(19) Uani 1 1 d G . . . .
O00E O 0.0487(15) 0.7115(13) 0.2862(11) 0.120(4) Uani 1 1 d . . . . .
C00H C 1.164(2) 0.2968(13) 0.4416(11) 0.083(3) Uani 1 1 d . . . . .
H00A H 1.253972 0.243287 0.462292 0.124 Uiso 1 1 calc R U . . .
H00B H 1.242676 0.375090 0.429755 0.124 Uiso 1 1 calc R U . . .
H00C H 1.095115 0.317893 0.506796 0.124 Uiso 1 1 calc R U . . .
C00K C 0.7757(13) 0.3873(9) 0.1165(7) 0.066(3) Uani 1 1 d . . . . .
H00K H 0.791954 0.397846 0.039911 0.080 Uiso 1 1 calc R U . . .
N008 N -0.0296(10) 0.7361(6) 0.8826(5) 0.082(3) Uani 1 1 d G . . . .
C00P C -0.1045(11) 0.7986(7) 0.7968(4) 0.062(2) Uani 1 1 d G . . . .
C00R C -0.2442(13) 0.8726(8) 0.8205(7) 0.101(5) Uani 1 1 d G . . . .
H00R H -0.294284 0.914434 0.763087 0.121 Uiso 1 1 calc R U . . .
C00O C -0.3089(14) 0.8843(10) 0.9300(8) 0.106(5) Uani 1 1 d G . . . .
H00O H -0.402353 0.933860 0.945890 0.127 Uiso 1 1 calc R U . . .
C016 C -0.2340(14) 0.8218(10) 1.0158(6) 0.099(5) Uani 1 1 d G . . . .
H016 H -0.277341 0.829618 1.089124 0.119 Uiso 1 1 calc R U . . .
C00J C -0.0944(12) 0.7477(8) 0.9921(5) 0.073(3) Uani 1 1 d G . . . .
H00J H -0.044258 0.705949 1.049555 0.088 Uiso 1 1 calc R U . . .
C007 C 0.1261(9) 0.6834(5) 0.7239(4) 0.055(2) Uani 1 1 d G . . . .
C00D C 0.1058(8) 0.6705(5) 0.8397(4) 0.0460(18) Uani 1 1 d G . . . .
C00X C 0.2191(11) 0.5989(7) 0.8982(4) 0.074(3) Uani 1 1 d G . . . .
H00X H 0.205474 0.590261 0.975677 0.089 Uiso 1 1 calc R U . . .
C00C C 0.3527(13) 0.5400(8) 0.8409(6) 0.078(3) Uani 1 1 d G . . . .
H00G H 0.428454 0.492073 0.880014 0.094 Uiso 1 1 calc R U . . .
C00L C 0.3730(11) 0.5529(8) 0.7251(6) 0.082(3) Uani 1 1 d G . . . .
H00L H 0.462337 0.513527 0.686719 0.098 Uiso 1 1 calc R U . . .
C017 C 0.2597(10) 0.6246(7) 0.6666(4) 0.077(3) Uani 1 1 d G . . . .
H017 H 0.273239 0.633168 0.589084 0.092 Uiso 1 1 calc R U . . .
C00Q C -0.0086(13) 0.7716(8) 0.6812(7) 0.062(2) Uani 1 1 d . . . . .
C00T C 0.6273(15) 0.4332(11) 0.2841(10) 0.081(3) Uani 1 1 d . . . . .
H00T H 0.540787 0.475011 0.322893 0.098 Uiso 1 1 calc R U . . .
C00V C 0.868(3) 0.0913(13) 0.3459(14) 0.106(5) Uani 1 1 d . . . . .
H00D H 0.959152 0.038278 0.366911 0.160 Uiso 1 1 calc R U . . .
H00E H 0.803269 0.115008 0.412287 0.160 Uiso 1 1 calc R U . . .
H00F H 0.765293 0.043731 0.273719 0.160 Uiso 1 1 calc R U . . .
C014 C 0.6447(15) 0.4437(10) 0.1724(10) 0.082(3) Uani 1 1 d . . . . .
H014 H 0.566554 0.490076 0.132571 0.098 Uiso 1 1 calc R U . . .
C7 C 0.4244(19) 0.7940(12) 0.3001(10) 0.074(3) Uani 1 1 d . . . . .
O4 O 0.2881(17) 0.6069(10) 0.3887(7) 0.092(3) Uani 1 1 d . . . . .
F5 F 0.5958(15) 0.1391(9) 0.8044(10) 0.118(3) Uani 1 1 d . . . . .
F4 F 0.3820(12) 0.2229(10) 0.7112(8) 0.105(3) Uani 1 1 d . . . . .
F7 F 0.5323(19) 0.1000(10) 0.6115(8) 0.147(4) Uani 1 1 d . . . . .
O2 O 0.7679(15) 0.4126(8) 0.8394(7) 0.084(2) Uani 1 1 d . . . . .
O3 O 0.9359(15) 0.2738(11) 0.7211(11) 0.107(3) Uani 1 1 d . . . . .
O1 O 0.6999(18) 0.3750(10) 0.6248(8) 0.106(3) Uani 1 1 d . . . . .
O5 O 0.2151(14) 0.5750(9) 0.1695(7) 0.086(2) Uani 1 1 d . . . . .
C1 C -0.176(2) 0.6964(15) 0.5695(10) 0.092(4) Uani 1 1 d . . . . .
H1A H -0.253438 0.620797 0.586724 0.138 Uiso 1 1 calc R U . . .
H1B H -0.265924 0.750107 0.549219 0.138 Uiso 1 1 calc R U . . .
H1C H -0.114724 0.670500 0.501898 0.138 Uiso 1 1 calc R U . . .
C2 C 0.117(2) 0.8876(13) 0.6644(13) 0.095(4) Uani 1 1 d . . . . .
H2A H 0.219487 0.930482 0.738096 0.142 Uiso 1 1 calc R U . . .
H2B H 0.183080 0.864910 0.598234 0.142 Uiso 1 1 calc R U . . .
H2C H 0.031880 0.944517 0.645555 0.142 Uiso 1 1 calc R U . . .
C3 C 1.0756(16) 0.2409(10) 0.0183(7) 0.075(3) Uani 1 1 d . . . . .
H3 H 1.023236 0.282298 -0.038837 0.090 Uiso 1 1 calc R U . . .
C4 C 1.212(2) 0.1667(13) -0.0016(10) 0.096(4) Uani 1 1 d . . . . .
H4 H 1.256729 0.156967 -0.074427 0.115 Uiso 1 1 calc R U . . .
C5 C 1.283(2) 0.1064(12) 0.0849(13) 0.106(5) Uani 1 1 d . . . . .
H5 H 1.372702 0.054812 0.066292 0.127 Uiso 1 1 calc R U . . .
C6 C 1.2330(19) 0.1163(11) 0.1964(11) 0.089(4) Uani 1 1 d . . . . .
H6 H 1.288623 0.075012 0.252662 0.107 Uiso 1 1 calc R U . . .
F1 F 0.4028(14) 0.8509(8) 0.2060(8) 0.102(2) Uani 1 1 d . . . . .
F2 F 0.6062(12) 0.7619(10) 0.3007(9) 0.115(3) Uani 1 1 d . . . . .
F3 F 0.4552(18) 0.8837(11) 0.4009(11) 0.162(5) Uani 1 1 d . . . . .

loop_
_atom_site_aniso_label
_atom_site_aniso_U_11
_atom_site_aniso_U_22
_atom_site_aniso_U_33
_atom_site_aniso_U_23
_atom_site_aniso_U_13
_atom_site_aniso_U_12
S001 0.0660(15) 0.0715(15) 0.0546(12) 0.0210(11) 0.0163(11) 0.0093(12)
S002 0.0669(15) 0.0719(15) 0.0536(12) 0.0189(11) 0.0186(10) 0.0083(12)
C003 0.080(7) 0.065(6) 0.062(6) 0.001(5) 0.032(6) 0.000(5)
C009 0.087(8) 0.061(6) 0.094(8) 0.025(6) 0.028(6) 0.024(5)
N00A 0.049(4) 0.053(4) 0.049(4) 0.010(3) 0.010(3) 0.007(3)
C01A 0.061(6) 0.060(6) 0.053(5) 0.008(4) 0.008(4) 0.002(5)
C00N 0.098(8) 0.056(5) 0.053(5) 0.009(4) 0.017(5) 0.001(5)
C012 0.068(6) 0.047(5) 0.080(6) 0.005(4) 0.003(5) 0.012(4)
C00W 0.044(4) 0.054(4) 0.058(5) 0.012(4) 0.009(3) 0.008(4)
O00E 0.068(6) 0.169(11) 0.125(8) 0.021(8) 0.038(6) 0.031(7)
C00H 0.084(8) 0.085(7) 0.066(7) 0.017(5) -0.004(6) 0.013(6)
C00K 0.065(6) 0.080(7) 0.050(5) 0.020(5) 0.015(4) 0.003(5)
N008 0.094(7) 0.083(6) 0.053(5) -0.004(4) 0.025(4) -0.001(5)
C00P 0.071(6) 0.070(6) 0.043(4) 0.013(4) 0.012(4) 0.013(5)
C00R 0.094(9) 0.078(8) 0.118(11) 0.006(8) -0.005(8) 0.033(7)
C00O 0.100(9) 0.113(11) 0.105(10) -0.006(8) 0.041(8) 0.049(9)
C016 0.095(10) 0.098(10) 0.084(9) -0.016(7) 0.029(7) 0.012(8)
C00J 0.070(7) 0.086(8) 0.060(6) 0.015(5) 0.024(5) 0.006(6)
C007 0.063(6) 0.057(5) 0.041(4) 0.009(4) 0.019(4) 0.001(4)
C00D 0.053(5) 0.050(4) 0.029(3) 0.004(3) 0.010(3) 0.004(4)
C00X 0.078(7) 0.065(6) 0.068(6) 0.013(5) -0.007(5) 0.019(5)
C00C 0.078(7) 0.091(8) 0.066(6) 0.021(6) 0.011(5) 0.027(6)
C00L 0.075(7) 0.082(8) 0.088(8) 0.011(6) 0.026(6) 0.019(6)
C017 0.077(8) 0.099(8) 0.051(6) 0.011(5) 0.025(5) 0.012(6)
C00Q 0.069(6) 0.071(6) 0.051(4) 0.029(4) 0.013(4) 0.014(5)
C00T 0.068(7) 0.088(8) 0.083(8) 0.005(6) 0.020(6) 0.021(6)
C00V 0.139(14) 0.078(7) 0.114(11) 0.058(8) 0.040(9) 0.007(8)
C014 0.066(7) 0.074(7) 0.101(9) 0.009(6) 0.013(6) 0.025(6)
C7 0.070(6) 0.076(7) 0.063(5) 0.012(5) 0.012(5) -0.004(5)
O4 0.121(8) 0.110(7) 0.061(5) 0.044(4) 0.034(5) 0.032(6)
F5 0.116(6) 0.096(5) 0.163(8) 0.084(6) 0.030(6) 0.018(5)
F4 0.064(4) 0.136(7) 0.122(7) 0.064(6) 0.020(4) 0.008(4)
F7 0.190(11) 0.096(6) 0.100(6) -0.029(5) 0.032(6) -0.032(7)
O2 0.113(7) 0.076(5) 0.058(4) 0.011(4) 0.028(4) 0.013(5)
O3 0.076(6) 0.135(8) 0.137(8) 0.054(7) 0.045(6) 0.047(6)
O1 0.134(9) 0.121(8) 0.068(6) 0.056(5) 0.024(5) 0.010(7)
O5 0.095(6) 0.084(6) 0.063(4) 0.009(4) 0.009(4) 0.002(5)
C1 0.113(11) 0.113(10) 0.043(5) 0.025(5) 0.006(6) 0.015(8)
C2 0.100(10) 0.075(7) 0.104(9) 0.025(6) 0.029(8) 0.003(7)
C3 0.086(8) 0.081(7) 0.050(5) -0.003(5) 0.023(5) 0.015(6)
C4 0.100(10) 0.110(11) 0.083(8) 0.007(7) 0.057(8) 0.024(8)
C5 0.098(9) 0.082(8) 0.133(13) 0.002(8) 0.028(9) 0.037(7)
C6 0.104(10) 0.080(8) 0.096(9) 0.024(7) 0.035(7) 0.037(8)
F1 0.121(6) 0.091(5) 0.115(6) 0.057(4) 0.040(5) 0.027(5)
F2 0.064(5) 0.131(7) 0.151(8) 0.039(6) 0.021(5) 0.019(5)
F3 0.150(9) 0.102(6) 0.182(10) -0.047(7) 0.059(8) -0.019(7)

loop_
_atom_type_symbol
_atom_type_description
_atom_type_scat_dispersion_real
_atom_type_scat_dispersion_imag
_atom_type_scat_source
C C 0.0181 0.0091 'International Tables Vol C Tables 4.2.6.8 and 6.1.1.4'
H H 0.0000 0.0000 'International Tables Vol C Tables 4.2.6.8 and 6.1.1.4'
F F 0.0727 0.0534 'International Tables Vol C Tables 4.2.6.8 and 6.1.1.4'
N N 0.0311 0.0180 'International Tables Vol C Tables 4.2.6.8 and 6.1.1.4'
O O 0.0492 0.0322 'International Tables Vol C Tables 4.2.6.8 and 6.1.1.4'
S S 0.3331 0.5567 'International Tables Vol C Tables 4.2.6.8 and 6.1.1.4'

loop_
_geom_angle_atom_site_label_1
_geom_angle_atom_site_label_2
_geom_angle_atom_site_label_3
_geom_angle
_geom_angle_site_symmetry_1
_geom_angle_site_symmetry_3
_geom_angle_publ_flag
O00E S001 C7 103.3(7) . . ?
O00E S001 O4 118.2(6) . . ?
O00E S001 O5 112.4(7) . . ?
O4 S001 C7 104.6(6) . . ?
O4 S001 O5 113.3(6) . . ?
O5 S001 C7 103.0(5) . . ?
O2 S002 C009 102.5(6) . . ?
O3 S002 C009 103.8(6) . . ?
O3 S002 O2 117.5(7) . . ?
O1 S002 C009 101.0(7) . . ?
O1 S002 O2 113.7(6) . . ?
O1 S002 O3 115.2(7) . . ?
C01A C003 H003 119.3 . . ?
C01A C003 C00T 121.3(7) . . ?
C00T C003 H003 119.3 . . ?
F5 C009 S002 106.0(9) . . ?
F4 C009 S002 112.0(8) . . ?
F4 C009 F5 110.4(11) . . ?
F4 C009 F7 111.4(13) . . ?
F7 C009 S002 110.1(10) . . ?
F7 C009 F5 106.6(10) . . ?
C01A N00A C00W 108.0 . . ?
C00K N00A C01A 123.0(4) . . ?
C00K N00A C00W 129.0(4) . . ?
C003 C01A N00A 114.9(5) . . ?
C003 C01A C00N 137.0(5) . . ?
N00A C01A C00N 108.0 . . ?
C01A C00N C012 108.0 . . ?
C01A C00N C00H 109.8(6) . . ?
C01A C00N C00V 109.6(7) . . ?
C012 C00N C00H 110.9(7) . . ?
C012 C00N C00V 111.1(7) . . ?
C00H C00N C00V 107.4(8) . . ?
C00W C012 C00N 108.0 . . ?
C6 C012 C00N 135.1(6) . . ?
C6 C012 C00W 116.9(6) . . ?
C012 C00W N00A 108.0 . . ?
C3 C00W N00A 126.0(5) . . ?
C3 C00W C012 126.0(5) . . ?
C00N C00H H00A 109.5 . . ?
C00N C00H H00B 109.5 . . ?
C00N C00H H00C 109.5 . . ?
H00A C00H H00B 109.5 . . ?
H00A C00H H00C 109.5 . . ?
H00B C00H H00C 109.5 . . ?
N00A C00K H00K 120.2 . . ?
N00A C00K C014 119.6(7) . . ?
C014 C00K H00K 120.2 . . ?
C00P N008 C00J 120.0 . . ?
C00D N008 C00P 109.4(4) . . ?
C00D N008 C00J 130.6(4) . . ?
N008 C00P C00R 120.0 . . ?
N008 C00P C00Q 110.7(4) . . ?
C00R C00P C00Q 129.3(4) . . ?
C00P C00R H00R 120.0 . . ?
C00P C00R C00O 120.0 . . ?
C00O C00R H00R 120.0 . . ?
C00R C00O H00O 120.0 . . ?
C016 C00O C00R 120.0 . . ?
C016 C00O H00O 120.0 . . ?
C00O C016 H016 120.0 . . ?
C00O C016 C00J 120.0 . . ?
C00J C016 H016 120.0 . . ?
N008 C00J H00J 120.0 . . ?
C016 C00J N008 120.0 . . ?
C016 C00J H00J 120.0 . . ?
C00D C007 C017 120.0 . . ?
C00D C007 C00Q 110.0(4) . . ?
C017 C007 C00Q 129.9(4) . . ?
N008 C00D C007 112.0(3) . . ?
N008 C00D C00X 127.9(3) . . ?
C007 C00D C00X 120.0 . . ?
C00D C00X H00X 120.0 . . ?
C00C C00X C00D 120.0 . . ?
C00C C00X H00X 120.0 . . ?
C00X C00C H00G 120.0 . . ?
C00X C00C C00L 120.0 . . ?
C00L C00C H00G 120.0 . . ?
C00C C00L H00L 120.0 . . ?
C00C C00L C017 120.0 . . ?
C017 C00L H00L 120.0 . . ?
C007 C017 H017 120.0 . . ?
C00L C017 C007 120.0 . . ?
C00L C017 H017 120.0 . . ?
C007 C00Q C00P 97.8(5) . . ?
C1 C00Q C00P 109.9(8) . . ?
C1 C00Q C007 110.7(8) . . ?
C2 C00Q C00P 112.7(8) . . ?
C2 C00Q C007 110.9(8) . . ?
C2 C00Q C1 113.7(9) . . ?
C003 C00T H00T 119.6 . . ?
C014 C00T C003 120.7(8) . . ?
C014 C00T H00T 119.6 . . ?
C00N C00V H00D 109.5 . . ?
C00N C00V H00E 109.5 . . ?
C00N C00V H00F 109.5 . . ?
H00D C00V H00E 109.5 . . ?
H00D C00V H00F 109.5 . . ?
H00E C00V H00F 109.5 . . ?
C00K C014 H014 119.8 . . ?
C00T C014 C00K 120.3(8) . . ?
C00T C014 H014 119.8 . . ?
F1 C7 S001 114.6(8) . . ?
F2 C7 S001 112.2(9) . . ?
F2 C7 F1 103.3(10) . . ?
F3 C7 S001 113.2(9) . . ?
F3 C7 F1 107.5(11) . . ?
F3 C7 F2 105.3(11) . . ?
C00Q C1 H1A 109.5 . . ?
C00Q C1 H1B 109.5 . . ?
C00Q C1 H1C 109.5 . . ?
H1A C1 H1B 109.5 . . ?
H1A C1 H1C 109.5 . . ?
H1B C1 H1C 109.5 . . ?
C00Q C2 H2A 109.5 . . ?
C00Q C2 H2B 109.5 . . ?
C00Q C2 H2C 109.5 . . ?
H2A C2 H2B 109.5 . . ?
H2A C2 H2C 109.5 . . ?
H2B C2 H2C 109.5 . . ?
C00W C3 H3 122.7 . . ?
C4 C3 C00W 114.7(8) . . ?
C4 C3 H3 122.7 . . ?
C3 C4 H4 119.7 . . ?
C3 C4 C5 120.5(9) . . ?
C5 C4 H4 119.7 . . ?
C4 C5 H5 117.4 . . ?
C6 C5 C4 125.1(9) . . ?
C6 C5 H5 117.4 . . ?
C012 C6 H6 121.6 . . ?
C5 C6 C012 116.8(9) . . ?
C5 C6 H6 121.6 . . ?

loop_
_geom_bond_atom_site_label_1
_geom_bond_atom_site_label_2
_geom_bond_distance
_geom_bond_site_symmetry_2
_geom_bond_publ_flag
S001 O00E 1.410(10) . ?
S001 C7 1.766(12) . ?
S001 O4 1.437(8) . ?
S001 O5 1.451(8) . ?
S002 C009 1.867(13) . ?
S002 O2 1.411(8) . ?
S002 O3 1.406(9) . ?
S002 O1 1.400(8) . ?
C003 H003 0.9300 . ?
C003 C01A 1.364(8) . ?
C003 C00T 1.367(12) . ?
C009 F5 1.329(14) . ?
C009 F4 1.251(14) . ?
C009 F7 1.305(14) . ?
N00A C01A 1.4200 . ?
N00A C00W 1.4200 . ?
N00A C00K 1.314(8) . ?
C01A C00N 1.4200 . ?
C00N C012 1.4200 . ?
C00N C00H 1.576(13) . ?
C00N C00V 1.628(14) . ?
C012 C00W 1.4200 . ?
C012 C6 1.376(10) . ?
C00W C3 1.372(8) . ?
C00H H00A 0.9600 . ?
C00H H00B 0.9600 . ?
C00H H00C 0.9600 . ?
C00K H00K 0.9300 . ?
C00K C014 1.355(11) . ?
N008 C00P 1.3900 . ?
N008 C00J 1.3900 . ?
N008 C00D 1.369(5) . ?
C00P C00R 1.3900 . ?
C00P C00Q 1.575(9) . ?
C00R H00R 0.9300 . ?
C00R C00O 1.3900 . ?
C00O H00O 0.9300 . ?
C00O C016 1.3900 . ?
C016 H016 0.9300 . ?
C016 C00J 1.3900 . ?
C00J H00J 0.9300 . ?
C007 C00D 1.3900 . ?
C007 C017 1.3900 . ?
C007 C00Q 1.547(8) . ?
C00D C00X 1.3900 . ?
C00X H00X 0.9300 . ?
C00X C00C 1.3900 . ?
C00C H00G 0.9300 . ?
C00C C00L 1.3900 . ?
C00L H00L 0.9300 . ?
C00L C017 1.3900 . ?
C017 H017 0.9300 . ?
C00Q C1 1.515(15) . ?
C00Q C2 1.445(16) . ?
C00T H00T 0.9300 . ?
C00T C014 1.332(13) . ?
C00V H00D 0.9600 . ?
C00V H00E 0.9600 . ?
C00V H00F 0.9600 . ?
C014 H014 0.9300 . ?
C7 F1 1.352(13) . ?
C7 F2 1.351(14) . ?
C7 F3 1.303(14) . ?
C1 H1A 0.9600 . ?
C1 H1B 0.9600 . ?
C1 H1C 0.9600 . ?
C2 H2A 0.9600 . ?
C2 H2B 0.9600 . ?
C2 H2C 0.9600 . ?
C3 H3 0.9300 . ?
C3 C4 1.363(12) . ?
C4 H4 0.9300 . ?
C4 C5 1.372(15) . ?
C5 H5 0.9300 . ?
C5 C6 1.367(15) . ?
C6 H6 0.9300 . ?

loop_
_geom_torsion_atom_site_label_1
_geom_torsion_atom_site_label_2
_geom_torsion_atom_site_label_3
_geom_torsion_atom_site_label_4
_geom_torsion
_geom_torsion_site_symmetry_1
_geom_torsion_site_symmetry_2
_geom_torsion_site_symmetry_3
_geom_torsion_site_symmetry_4
_geom_torsion_publ_flag
C003 C01A C00N C012 -179.1(9) . . . . ?
C003 C01A C00N C00H -58.0(10) . . . . ?
C003 C01A C00N C00V 59.8(10) . . . . ?
C003 C00T C014 C00K -2.4(14) . . . . ?
N00A C01A C00N C012 0.0 . . . . ?
N00A C01A C00N C00H 121.1(7) . . . . ?
N00A C01A C00N C00V -121.1(7) . . . . ?
N00A C00W C3 C4 -178.3(8) . . . . ?
N00A C00K C014 C00T 2.7(12) . . . . ?
C01A C003 C00T C014 0.9(13) . . . . ?
C01A N00A C00W C012 0.0 . . . . ?
C01A N00A C00W C3 179.0(7) . . . . ?
C01A N00A C00K C014 -1.6(9) . . . . ?
C01A C00N C012 C00W 0.0 . . . . ?
C01A C00N C012 C6 -177.9(10) . . . . ?
C00N C012 C00W N00A 0.0 . . . . ?
C00N C012 C00W C3 -179.0(7) . . . . ?
C00N C012 C6 C5 177.3(9) . . . . ?
C012 C00W C3 C4 0.5(10) . . . . ?
C00W N00A C01A C003 179.3(7) . . . . ?
C00W N00A C01A C00N 0.0 . . . . ?
C00W N00A C00K C014 179.4(7) . . . . ?
C00W C012 C6 C5 -0.4(12) . . . . ?
C00W C3 C4 C5 0.7(13) . . . . ?
O00E S001 C7 F1 -61.8(10) . . . . ?
O00E S001 C7 F2 -179.1(9) . . . . ?
O00E S001 C7 F3 62.0(12) . . . . ?
C00H C00N C012 C00W -120.3(6) . . . . ?
C00H C00N C012 C6 61.8(11) . . . . ?
C00K N00A C01A C003 0.1(7) . . . . ?
C00K N00A C01A C00N -179.2(6) . . . . ?
C00K N00A C00W C012 179.1(7) . . . . ?
C00K N00A C00W C3 -1.9(10) . . . . ?
N008 C00P C00R C00O 0.0 . . . . ?
N008 C00P C00Q C007 0.5(6) . . . . ?
N008 C00P C00Q C1 115.9(8) . . . . ?
N008 C00P C00Q C2 -116.1(8) . . . . ?
N008 C00D C00X C00C -179.0(7) . . . . ?
C00P N008 C00J C016 0.0 . . . . ?
C00P N008 C00D C007 -1.0(5) . . . . ?
C00P N008 C00D C00X 178.0(5) . . . . ?
C00P C00R C00O C016 0.0 . . . . ?
C00R C00P C00Q C007 -179.8(6) . . . . ?
C00R C00P C00Q C1 -64.4(10) . . . . ?
C00R C00P C00Q C2 63.6(10) . . . . ?
C00R C00O C016 C00J 0.0 . . . . ?
C00O C016 C00J N008 0.0 . . . . ?
C00J N008 C00P C00R 0.0 . . . . ?
C00J N008 C00P C00Q 179.7(6) . . . . ?
C00J N008 C00D C007 179.5(5) . . . . ?
C00J N008 C00D C00X -1.4(10) . . . . ?
C007 C00D C00X C00C 0.0 . . . . ?
C00D N008 C00P C00R -179.5(6) . . . . ?
C00D N008 C00P C00Q 0.2(6) . . . . ?
C00D N008 C00J C016 179.4(8) . . . . ?
C00D C007 C017 C00L 0.0 . . . . ?
C00D C007 C00Q C00P -1.1(6) . . . . ?
C00D C007 C00Q C1 -115.9(8) . . . . ?
C00D C007 C00Q C2 117.0(8) . . . . ?
C00D C00X C00C C00L 0.0 . . . . ?
C00X C00C C00L C017 0.0 . . . . ?
C00C C00L C017 C007 0.0 . . . . ?
C017 C007 C00D N008 179.1(6) . . . . ?
C017 C007 C00D C00X 0.0 . . . . ?
C017 C007 C00Q C00P -178.5(6) . . . . ?
C017 C007 C00Q C1 66.6(10) . . . . ?
C017 C007 C00Q C2 -60.5(10) . . . . ?
C00Q C00P C00R C00O -179.7(7) . . . . ?
C00Q C007 C00D N008 1.4(6) . . . . ?
C00Q C007 C00D C00X -177.7(6) . . . . ?
C00Q C007 C017 C00L 177.2(7) . . . . ?
C00T C003 C01A N00A 0.3(9) . . . . ?
C00T C003 C01A C00N 179.3(7) . . . . ?
C00V C00N C012 C00W 120.3(7) . . . . ?
C00V C00N C012 C6 -57.6(12) . . . . ?
O4 S001 C7 F1 174.0(8) . . . . ?
O4 S001 C7 F2 56.7(9) . . . . ?
O4 S001 C7 F3 -62.2(12) . . . . ?
O2 S002 C009 F5 -62.0(9) . . . . ?
O2 S002 C009 F4 58.5(11) . . . . ?
O2 S002 C009 F7 -177.0(10) . . . . ?
O3 S002 C009 F5 60.7(9) . . . . ?
O3 S002 C009 F4 -178.8(10) . . . . ?
O3 S002 C009 F7 -54.3(11) . . . . ?
O1 S002 C009 F5 -179.6(9) . . . . ?
O1 S002 C009 F4 -59.1(11) . . . . ?
O1 S002 C009 F7 65.4(11) . . . . ?
O5 S001 C7 F1 55.4(10) . . . . ?
O5 S001 C7 F2 -61.9(10) . . . . ?
O5 S001 C7 F3 179.1(11) . . . . ?
C3 C4 C5 C6 -1.9(17) . . . . ?
C4 C5 C6 C012 1.7(17) . . . . ?
C6 C012 C00W N00A 178.3(8) . . . . ?
C6 C012 C00W C3 -0.6(9) . . . . ?
